data_7200091
loop_
_publ_author_name
'Kendrick, John'
'Gourlay, Matthew D.'
'Neumann, Marcus A.'
'Leusen, Frank J. J.'

_publ_section_title
;
 Predicting spontaneous racemate resolution using recent developments in
 crystal structure prediction
;
_journal_issue 11
_journal_name_full CrystEngComm
_journal_page_first 2391
_journal_page_last 2399
_journal_paper_doi 10.1039/b909038j
_journal_volume 11
_journal_year 2009
_space_group_IT_number 15
_symmetry_cell_setting monoclinic
_symmetry_Int_Tables_number 15
_symmetry_space_group_name_Hall '-C 2yc'
_symmetry_space_group_name_H-M 'C 1 2/c 1'
_cell_angle_alpha 90.000000
_cell_angle_beta 135.133152
_cell_angle_gamma 90.000000
_cell_length_a 20.312165
_cell_length_b 4.470900
_cell_length_c 16.142517
_cell_volume 1034.179
_cod_data_source_file 4HMO_racemic.cif
_cod_data_source_block 4HMO_R_24
_cod_original_sg_symbol_H-M 'C 2/c'
_cod_struct_determination_method theoretical
_cod_database_code 7200091

loop_
_symmetry_equiv_pos_site_id
_symmetry_equiv_pos_as_xyz
1 x,y,z
2 -x,y,-z+1/2
3 -x,-y,-z
4 x,-y,z+1/2
5 x+1/2,y+1/2,z
6 -x+1/2,y+1/2,-z+1/2
7 -x+1/2,-y+1/2,-z
8 x+1/2,-y+1/2,z+1/2

loop_
_atom_site_label
_atom_site_type_symbol
_atom_site_fract_x
_atom_site_fract_y
_atom_site_fract_z
C106 C 1.406192 0.473392 2.005994
C107 C 1.353929 0.654326 1.892696
O108 O 1.257468 0.674797 1.836350
C109 C 1.246652 0.483891 1.891105
N110 N 1.327585 0.348222 1.982287
O111 O 1.168816 0.449223 1.855096
C112 C 1.469180 0.655747 2.119432
O113 O 1.533034 0.826110 2.128139
H114 H 1.447370 0.295254 2.013572
H115 H 1.581604 0.904490 2.209407
H116 H 1.352861 0.536132 1.832414
H117 H 1.333875 0.231668 2.042705
H118 H 1.425800 0.799941 2.120692
H119 H 1.380824 0.880949 1.908636
H120 H 1.506851 0.497712 2.193328
